data_4126154
loop_
_publ_author_name
'Vaddypally, Shivaiah'
'Kondaveeti, Sandeep K.'
'Karki, Santosh'
'Van Vliet, Megan M.'
'Levis, Robert J.'
'Zdilla, Michael J.'

_publ_section_title
;
 Reactive Pendant Mn&#x2550;O in a Synthetic Structural Model of a
 Proposed S4 State in the Photosynthetic Oxygen Evolving Complex.
;
_journal_issue 13
_journal_name_full 'Journal of the American Chemical Society'
_journal_page_first 4675
_journal_page_last 4681
_journal_paper_doi 10.1021/jacs.6b05906
_journal_volume 139
_journal_year 2017
_chemical_absolute_configuration ad
_chemical_formula_moiety Mn4(NC4H9)7.6105(NMnO3)0.3895
_chemical_formula_sum 'C30.44 H68.49 Mn4.39 N8 O1.17'
_chemical_formula_weight 806.60
_space_group_crystal_system orthorhombic
_space_group_IT_number 36
_space_group_name_Hall 'C 2c -2'
_space_group_name_H-M_alt 'C m c 21'
_symmetry_space_group_name_Hall 'C 2c -2'
_symmetry_space_group_name_H-M 'C m c 21'
_atom_sites_solution_hydrogens mixed
_atom_sites_solution_primary direct
_atom_sites_solution_secondary difmap
_audit_creation_date 2016-04-28
_audit_creation_method
;
Olex2 1.2
(compiled 2016.02.19 svn.r3266 for OlexSys, GUI svn.r5155)
;
_cell_angle_alpha 90
_cell_angle_beta 90
_cell_angle_gamma 90
_cell_formula_units_Z 4
_cell_length_a 17.2315(15)
_cell_length_b 12.7392(11)
_cell_length_c 19.4043(16)
_cell_measurement_reflns_used 9917
_cell_measurement_temperature 100(2)
_cell_measurement_theta_max 27.971
_cell_measurement_theta_min 2.890
_cell_volume 4259.5(6)
_computing_cell_refinement 'SAINT v7.68A (Bruker, 2009)'
_computing_data_collection 'COSMO (Bruker AXS, 2009)'
_computing_data_reduction 'SAINT v7.68A (Bruker, 2009)'
_computing_molecular_graphics 'Olex2 (Dolomanov et al., 2009)'
_computing_publication_material 'Olex2 (Dolomanov et al., 2009)'
_computing_structure_refinement 'XL (Sheldrick, 2008)'
_computing_structure_solution 'XS (Sheldrick, 2008)'
_diffrn_ambient_temperature 100.04
_diffrn_measured_fraction_theta_full 0.998
_diffrn_measured_fraction_theta_max 0.996
_diffrn_measurement_device_type 'Bruker KAPPA APEX II DUO'
_diffrn_measurement_method '\f \w scans'
_diffrn_radiation_type MoK\a
_diffrn_radiation_wavelength 0.71073
_diffrn_reflns_av_R_equivalents 0.0142
_diffrn_reflns_av_unetI/netI 0.0293
_diffrn_reflns_Laue_measured_fraction_full 0.998
_diffrn_reflns_Laue_measured_fraction_max 0.996
_diffrn_reflns_limit_h_max 18
_diffrn_reflns_limit_h_min -22
_diffrn_reflns_limit_k_max 12
_diffrn_reflns_limit_k_min -16
_diffrn_reflns_limit_l_max 21
_diffrn_reflns_limit_l_min -25
_diffrn_reflns_number 10830
_diffrn_reflns_point_group_measured_fraction_full 0.957
_diffrn_reflns_point_group_measured_fraction_max 0.940
_diffrn_reflns_theta_full 25.242
_diffrn_reflns_theta_max 27.969
_diffrn_reflns_theta_min 1.988
_exptl_absorpt_coefficient_mu 1.300
_exptl_absorpt_correction_T_max 0.7456
_exptl_absorpt_correction_T_min 0.6579
_exptl_absorpt_correction_type multi-scan
_exptl_absorpt_process_details
;
SADABS-2008/1 (Bruker,2008) was used for absorption correction.
wR2(int) was 0.0489 before and 0.0397 after correction.
The Ratio of minimum to maximum transmission is 0.8824.
The \l/2 correction factor is 0.0015.
;
_exptl_crystal_colour black
_exptl_crystal_density_diffrn 1.258
_exptl_crystal_description plate
_exptl_crystal_F_000 1705
_exptl_crystal_size_max 0.4
_exptl_crystal_size_mid 0.3
_exptl_crystal_size_min 0.02
_refine_diff_density_max 0.501
_refine_diff_density_min -0.462
_refine_diff_density_rms 0.056
_refine_ls_abs_structure_details
;
 Flack x determined using 2121 quotients [(I+)-(I-)]/[(I+)+(I-)]
 (Parsons, Flack and Wagner, Acta Cryst. B69 (2013) 249-259).
;
_refine_ls_abs_structure_Flack -0.047(8)
_refine_ls_extinction_method none
_refine_ls_goodness_of_fit_ref 1.083
_refine_ls_hydrogen_treatment mixed
_refine_ls_matrix_type full
_refine_ls_number_parameters 284
_refine_ls_number_reflns 4973
_refine_ls_number_restraints 13
_refine_ls_restrained_S_all 1.211
_refine_ls_R_factor_all 0.0285
_refine_ls_R_factor_gt 0.0267
_refine_ls_shift/su_max 0.000
_refine_ls_shift/su_mean 0.000
_refine_ls_structure_factor_coef Fsqd
_refine_ls_weighting_details 'w=1/[\s^2^(Fo^2^)+(0.0244P)^2^+5.0314P] where P=(Fo^2^+2Fc^2^)/3'
_refine_ls_weighting_scheme calc
_refine_ls_wR_factor_gt 0.0645
_refine_ls_wR_factor_ref 0.0662
_reflns_Friedel_coverage 0.832
_reflns_Friedel_fraction_full 0.914
_reflns_Friedel_fraction_max 0.880
_reflns_number_gt 4825
_reflns_number_total 4973
_reflns_threshold_expression 'I > 2\s(I)'
_cod_data_source_file ja6b05906_si_002.cif
_cod_data_source_block 2_3
_cod_database_code 4126154
_shelxl_version_number 2014/6
_shelx_space_group_comment
;
The symmetry employed for this shelxl refinement is uniquely defined
by the following loop, which should always be used as a source of
symmetry information in preference to the above space-group names.
They are only intended as comments.
;
_shelx_estimated_absorpt_t_max 0.974
_shelx_estimated_absorpt_t_min 0.624
_olex2_refinement_description
;
1. Fixed Uiso
 At 1.5 times of:
  All C(H,H) groups, All C(H,H,H) groups
2. Shared sites
{C1, Mn4}
{C11, O11}
{C12, O12}
{C13, O13}
{C2, Mn5}
{C21, O21}
{C22, O22}
3. Restrained distances
 C5-C51 = C5-C52 = C5-C53 = C5-C51' = C5-C52' = C5-C53'
 1.54 with sigma of 0.005
 C51-C52 = C52-C53 = C53-C51
 2.52 with sigma of 0.01
 C51'-C52' = C52'-C53' = C53'-C51'
 2.52 with sigma of 0.01
4. Uiso/Uaniso restraints and constraints
Uanis(C1) = Uanis(Mn4)
Uanis(C11) = Uanis(O11)
Uanis(C12) = Uanis(O12)
Uanis(C13) = Uanis(O13)
Uanis(C2) = Uanis(Mn5)
Uanis(C21) = Uanis(O21)
Uanis(C22) = Uanis(O22)
5. Others
 Sof(C51')=Sof(H51D)=Sof(H51E)=Sof(H51F)=Sof(C52')=Sof(H52D)=Sof(H52E)=
 Sof(H52F)=Sof(C53')=Sof(H53D)=Sof(H53E)=Sof(H53F)=1-FVAR(1)
 Sof(C51)=Sof(H51A)=Sof(H51B)=Sof(H51C)=Sof(C52)=Sof(H52A)=Sof(H52B)=Sof(H52C)=
 Sof(C53)=Sof(H53A)=Sof(H53B)=Sof(H53C)=FVAR(1)
 Sof(Mn4)=Sof(O11)=Sof(O12)=Sof(O13)=1-FVAR(2)
 Sof(C1)=Sof(C11)=Sof(H11A)=Sof(H11B)=Sof(H11C)=Sof(C12)=Sof(H12A)=Sof(H12B)=
 Sof(H12C)=Sof(C13)=Sof(H13A)=Sof(H13B)=Sof(H13C)=FVAR(2)
 Sof(O22)=1-FVAR(3)
 Sof(Mn5)=Sof(O21)=0.5*(1-FVAR(4))
 Sof(C2)=Sof(C21)=Sof(H21A)=0.5*FVAR(4)
 Sof(H21B)=Sof(C22)=Sof(H22A)=Sof(H22B)=Sof(H22C)=FVAR(3)
 Fixed Sof: C41(0.5) H41A(0.5) H41B(0.5) H41C(0.5) C42(0.5) H42A(0.5)
 H42B(0.5) H42C(0.5) C43(0.5) H43A(0.5) H43B(0.5) H43C(0.5) C61(0.5) H61A(0.5)
 H61B(0.5) H61C(0.5) C62(0.5) H62A(0.5) H62B(0.5) H62C(0.5) C63(0.5) H63A(0.5)
 H63B(0.5) H63C(0.5)
6.a Me refined with riding coordinates:
 C11(H11A,H11B,H11C), C12(H12A,H12B,H12C), C13(H13A,H13B,H13C), C22(H22A,H22B,
 H22C), C32(H32A,H32B,H32C), C41(H41A,H41B,H41C), C42(H42A,H42B,H42C), C43(H43A,
 H43B,H43C), C51(H51A,H51B,H51C), C51'(H51D,H51E,H51F), C52(H52A,H52B,H52C),
 C52'(H52D,H52E,H52F), C53(H53A,H53B,H53C), C53'(H53D,H53E,H53F), C61(H61A,H61B,
 H61C), C62(H62A,H62B,H62C), C63(H63A,H63B,H63C)
;
_olex2_submission_special_instructions 'No special instructions were received'

loop_
_space_group_symop_operation_xyz
'x, y, z'
'-x, -y, z+1/2'
'x, -y, z+1/2'
'-x, y, z'
'x+1/2, y+1/2, z'
'-x+1/2, -y+1/2, z+1/2'
'x+1/2, -y+1/2, z+1/2'
'-x+1/2, y+1/2, z'

loop_
_atom_site_label
_atom_site_type_symbol
_atom_site_fract_x
_atom_site_fract_y
_atom_site_fract_z
_atom_site_U_iso_or_equiv
_atom_site_adp_type
_atom_site_occupancy
_atom_site_site_symmetry_order
_atom_site_calc_flag
_atom_site_refinement_flags_posn
_atom_site_refinement_flags_adp
_atom_site_refinement_flags_occupancy
_atom_site_disorder_assembly
_atom_site_disorder_group
Mn1 Mn 0.0000 0.03342(4) 0.39017(3) 0.01598(13) Uani 1 2 d S T P A .
Mn2 Mn 0.07396(2) 0.16639(3) 0.46371(2) 0.01900(10) Uani 1 1 d . . . . .
Mn3 Mn 0.0000 0.22720(4) 0.35643(3) 0.01788(13) Uani 1 2 d S T P A .
N3 N 0.0000 0.0614(3) 0.48649(16) 0.0146(6) Uani 1 2 d S T P A .
N4 N 0.0000 0.3106(3) 0.29086(19) 0.0220(7) Uani 1 2 d S T P . .
N5 N 0.15153(18) 0.1847(3) 0.51285(15) 0.0331(7) Uani 1 1 d . . . . .
N6 N 0.0000 -0.0892(3) 0.3617(2) 0.0231(7) Uani 1 2 d S T P A .
N1 N 0.08243(13) 0.1282(2) 0.36890(13) 0.0187(5) Uani 1 1 d . . . . .
C1 C 0.16255(10) 0.11267(14) 0.32550(8) 0.0217(6) Uani 0.857(3) 1 d . . . A 1
C11 C 0.2093(3) 0.0159(3) 0.3614(2) 0.0499(10) Uani 0.857(3) 1 d . . . A 1
H11A H 0.1772 -0.0476 0.3598 0.075 Uiso 0.857(3) 1 calc R . . A 1
H11B H 0.2578 0.0035 0.3364 0.075 Uiso 0.857(3) 1 calc R . . A 1
H11C H 0.2208 0.0336 0.4094 0.075 Uiso 0.857(3) 1 calc R . . A 1
C12 C 0.1342(3) 0.0765(4) 0.2473(3) 0.0593(12) Uani 0.857(3) 1 d . . . A 1
H12A H 0.1062 0.0097 0.2502 0.089 Uiso 0.857(3) 1 calc R . . A 1
H12B H 0.0999 0.1304 0.2279 0.089 Uiso 0.857(3) 1 calc R . . A 1
H12C H 0.1797 0.0681 0.2175 0.089 Uiso 0.857(3) 1 calc R . . A 1
C13 C 0.2078(3) 0.2192(4) 0.3247(3) 0.0659(14) Uani 0.857(3) 1 d . . . A 1
H13A H 0.1760 0.2731 0.3024 0.099 Uiso 0.857(3) 1 calc R . . A 1
H13B H 0.2194 0.2406 0.3721 0.099 Uiso 0.857(3) 1 calc R . . A 1
H13C H 0.2564 0.2105 0.2991 0.099 Uiso 0.857(3) 1 calc R . . A 1
Mn4 Mn 0.16255(10) 0.11267(14) 0.32550(8) 0.0217(6) Uani 0.143(3) 1 d . . . A 2
O11 O 0.2093(3) 0.0159(3) 0.3614(2) 0.0499(10) Uani 0.143(3) 1 d . . . A 2
O12 O 0.1342(3) 0.0765(4) 0.2473(3) 0.0593(12) Uani 0.143(3) 1 d . . . A 2
O13 O 0.2078(3) 0.2192(4) 0.3247(3) 0.0659(14) Uani 0.143(3) 1 d . . . A 2
N2 N 0.0000 0.2757(3) 0.44952(18) 0.0228(8) Uani 1 2 d S T P A .
C2 C 0.0000 0.3919(2) 0.47847(14) 0.0298(11) Uani 0.895(4) 2 d S T P A 1
C21 C 0.0000 0.3840(5) 0.5605(4) 0.0532(17) Uani 0.895(4) 2 d S T P A 1
H21A H 0.0000 0.451(8) 0.576(5) 0.080 Uiso 0.895(4) 2 d RS T P A 1
H21B H 0.045(4) 0.338(5) 0.579(4) 0.080 Uiso 0.895(4) 1 d R . . A 1
C22 C 0.0769(4) 0.4471(4) 0.4511(2) 0.0789(19) Uani 0.895(4) 1 d . . . A 1
H22A H 0.0789 0.5195 0.4680 0.118 Uiso 0.895(4) 1 calc R . . A 1
H22B H 0.1223 0.4085 0.4677 0.118 Uiso 0.895(4) 1 calc R . . A 1
H22C H 0.0767 0.4473 0.4006 0.118 Uiso 0.895(4) 1 calc R . . A 1
Mn5 Mn 0.0000 0.3919(2) 0.47847(14) 0.0298(11) Uani 0.105(4) 2 d S T P A 2
O21 O 0.0000 0.3840(5) 0.5605(4) 0.0532(17) Uani 0.105(4) 2 d S T P A 2
O22 O 0.0769(4) 0.4471(4) 0.4511(2) 0.0789(19) Uani 0.105(4) 1 d . . . A 2
C3 C 0.0000 -0.0135(3) 0.5456(2) 0.0178(8) Uani 1 2 d S T P . .
C4 C 0.0000 0.3831(3) 0.2331(2) 0.0255(9) Uani 1 2 d S T P A .
C5 C 0.2186(2) 0.1993(3) 0.55612(19) 0.0558(14) Uani 1 1 d D . . . .
C6 C 0.0000 -0.1972(4) 0.3385(2) 0.0327(11) Uani 1 2 d S T P . .
C31 C 0.0000 0.0488(4) 0.6125(2) 0.0310(10) Uani 1 2 d S T P A .
H31A H 0.0000 0.004(6) 0.654(3) 0.046 Uiso 1 2 d RS T P . .
H31B H 0.042(3) 0.087(4) 0.617(2) 0.046 Uiso 1 1 d R . . . .
C32 C -0.0725(2) -0.0816(3) 0.5407(2) 0.0376(9) Uani 1 1 d . . . . .
H32A H -0.0735 -0.1313 0.5792 0.056 Uiso 1 1 calc R . . . .
H32B H -0.1188 -0.0369 0.5426 0.056 Uiso 1 1 calc R . . . .
H32C H -0.0720 -0.1204 0.4971 0.056 Uiso 1 1 calc R . . . .
C41 C 0.0604(6) 0.4725(7) 0.2488(5) 0.043(2) Uani 0.5 1 d . . . A -1
H41A H 0.0614 0.5224 0.2104 0.064 Uiso 0.5 1 calc R . . A -1
H41B H 0.0454 0.5091 0.2912 0.064 Uiso 0.5 1 calc R . . A -1
H41C H 0.1121 0.4416 0.2547 0.064 Uiso 0.5 1 calc R . . A -1
C42 C 0.0285(5) 0.3225(5) 0.1690(3) 0.0344(17) Uani 0.5 1 d . . . A -1
H42A H 0.0291 0.3695 0.1291 0.052 Uiso 0.5 1 calc R . . A -1
H42B H 0.0810 0.2958 0.1774 0.052 Uiso 0.5 1 calc R . . A -1
H42C H -0.0065 0.2635 0.1599 0.052 Uiso 0.5 1 calc R . . A -1
C43 C -0.0785(6) 0.4262(9) 0.2237(5) 0.047(2) Uani 0.5 1 d . . . A -1
H43A H -0.0786 0.4752 0.1848 0.070 Uiso 0.5 1 calc R . . A -1
H43B H -0.1150 0.3688 0.2145 0.070 Uiso 0.5 1 calc R . . A -1
H43C H -0.0943 0.4634 0.2657 0.070 Uiso 0.5 1 calc R . . A -1
C51 C 0.2436(4) 0.0828(5) 0.5815(4) 0.045(2) Uani 0.508(7) 1 d D . . B 1
H51A H 0.2893 0.0878 0.6113 0.067 Uiso 0.508(7) 1 calc R . . B 1
H51B H 0.2006 0.0509 0.6071 0.067 Uiso 0.508(7) 1 calc R . . B 1
H51C H 0.2559 0.0394 0.5413 0.067 Uiso 0.508(7) 1 calc R . . B 1
C51' C 0.2888(4) 0.1465(7) 0.5328(5) 0.058(3) Uani 0.492(7) 1 d D . . B 2
H51D H 0.3312 0.1608 0.5652 0.087 Uiso 0.492(7) 1 calc R . . B 2
H51E H 0.2795 0.0707 0.5306 0.087 Uiso 0.492(7) 1 calc R . . B 2
H51F H 0.3030 0.1724 0.4870 0.087 Uiso 0.492(7) 1 calc R . . B 2
C52 C 0.2891(4) 0.2270(6) 0.5085(4) 0.042(2) Uani 0.508(7) 1 d D . . B 1
H52A H 0.3356 0.2374 0.5368 0.062 Uiso 0.508(7) 1 calc R . . B 1
H52B H 0.2981 0.1694 0.4760 0.062 Uiso 0.508(7) 1 calc R . . B 1
H52C H 0.2778 0.2915 0.4829 0.062 Uiso 0.508(7) 1 calc R . . B 1
C52' C 0.2313(5) 0.3253(5) 0.5558(5) 0.050(2) Uani 0.492(7) 1 d D . . B 2
H52D H 0.2763 0.3431 0.5843 0.075 Uiso 0.492(7) 1 calc R . . B 2
H52E H 0.2402 0.3493 0.5085 0.075 Uiso 0.492(7) 1 calc R . . B 2
H52F H 0.1850 0.3598 0.5744 0.075 Uiso 0.492(7) 1 calc R . . B 2
C53 C 0.2072(6) 0.2681(7) 0.6155(4) 0.057(3) Uani 0.508(7) 1 d D . . B 1
H53A H 0.2557 0.2732 0.6416 0.085 Uiso 0.508(7) 1 calc R . . B 1
H53B H 0.1919 0.3381 0.5996 0.085 Uiso 0.508(7) 1 calc R . . B 1
H53C H 0.1664 0.2392 0.6451 0.085 Uiso 0.508(7) 1 calc R . . B 1
C53' C 0.1932(6) 0.1824(8) 0.6325(3) 0.064(3) Uani 0.492(7) 1 d D . . B 2
H53D H 0.2380 0.1920 0.6629 0.096 Uiso 0.492(7) 1 calc R . . B 2
H53E H 0.1528 0.2334 0.6445 0.096 Uiso 0.492(7) 1 calc R . . B 2
H53F H 0.1727 0.1111 0.6380 0.096 Uiso 0.492(7) 1 calc R . . B 2
C61 C -0.0755(5) -0.2373(6) 0.3326(5) 0.0427(19) Uani 0.5 1 d . . . A -1
H61A H -0.0731 -0.3104 0.3169 0.064 Uiso 0.5 1 calc R . . A -1
H61B H -0.1012 -0.2344 0.3776 0.064 Uiso 0.5 1 calc R . . A -1
H61C H -0.1048 -0.1953 0.2993 0.064 Uiso 0.5 1 calc R . . A -1
C62 C 0.0483(6) -0.2008(6) 0.2681(4) 0.0417(19) Uani 0.5 1 d . . . A -1
H62A H 0.1002 -0.1718 0.2758 0.063 Uiso 0.5 1 calc R . . A -1
H62B H 0.0528 -0.2737 0.2525 0.063 Uiso 0.5 1 calc R . . A -1
H62C H 0.0214 -0.1593 0.2330 0.063 Uiso 0.5 1 calc R . . A -1
C63 C 0.0552(5) -0.2620(5) 0.3898(4) 0.0408(18) Uani 0.5 1 d . . . A -1
H63A H 0.1066 -0.2293 0.3911 0.061 Uiso 0.5 1 calc R . . A -1
H63B H 0.0326 -0.2617 0.4362 0.061 Uiso 0.5 1 calc R . . A -1
H63C H 0.0599 -0.3345 0.3735 0.061 Uiso 0.5 1 calc R . . A -1

loop_
_atom_site_aniso_label
_atom_site_aniso_U_11
_atom_site_aniso_U_22
_atom_site_aniso_U_33
_atom_site_aniso_U_23
_atom_site_aniso_U_13
_atom_site_aniso_U_12
Mn1 0.0172(3) 0.0147(3) 0.0161(3) 0.0018(2) 0.000 0.000
Mn2 0.02066(19) 0.02062(19) 0.01573(19) 0.00324(17) -0.00190(17) -0.00522(16)
Mn3 0.0230(3) 0.0158(3) 0.0148(3) 0.0022(2) 0.000 0.000
N3 0.0158(16) 0.0160(15) 0.0119(15) 0.0039(11) 0.000 0.000
N4 0.0300(19) 0.0186(16) 0.0175(17) 0.0017(13) 0.000 0.000
N5 0.0309(16) 0.0429(16) 0.0254(15) 0.0098(12) -0.0050(12) -0.0187(13)
N6 0.0326(19) 0.0183(15) 0.0185(17) 0.0017(13) 0.000 0.000
N1 0.0197(11) 0.0201(11) 0.0163(12) 0.0030(9) 0.0001(9) -0.0015(10)
C1 0.0190(9) 0.0313(10) 0.0147(9) 0.0030(6) 0.0042(6) 0.0050(7)
C11 0.056(2) 0.046(2) 0.048(2) -0.0062(18) 0.022(2) -0.0033(18)
C12 0.047(2) 0.076(3) 0.055(3) 0.000(2) -0.011(2) 0.017(2)
C13 0.054(3) 0.088(4) 0.056(3) 0.020(3) 0.017(2) 0.027(3)
Mn4 0.0190(9) 0.0313(10) 0.0147(9) 0.0030(6) 0.0042(6) 0.0050(7)
O11 0.056(2) 0.046(2) 0.048(2) -0.0062(18) 0.022(2) -0.0033(18)
O12 0.047(2) 0.076(3) 0.055(3) 0.000(2) -0.011(2) 0.017(2)
O13 0.054(3) 0.088(4) 0.056(3) 0.020(3) 0.017(2) 0.027(3)
N2 0.036(2) 0.0178(16) 0.0143(18) 0.0008(12) 0.000 0.000
C2 0.055(2) 0.0134(14) 0.0206(17) -0.0022(9) 0.000 0.000
C21 0.084(5) 0.024(3) 0.052(4) -0.007(2) 0.000 0.000
C22 0.155(6) 0.042(2) 0.040(3) -0.0089(18) 0.014(3) -0.027(3)
Mn5 0.055(2) 0.0134(14) 0.0206(17) -0.0022(9) 0.000 0.000
O21 0.084(5) 0.024(3) 0.052(4) -0.007(2) 0.000 0.000
O22 0.155(6) 0.042(2) 0.040(3) -0.0089(18) 0.014(3) -0.027(3)
C3 0.0183(18) 0.0198(19) 0.0154(19) 0.0059(14) 0.000 0.000
C4 0.039(3) 0.0184(19) 0.019(2) 0.0042(15) 0.000 0.000
C5 0.045(2) 0.084(3) 0.038(2) 0.027(2) -0.0219(19) -0.041(2)
C6 0.058(3) 0.0173(19) 0.023(2) 0.0015(15) 0.000 0.000
C31 0.045(3) 0.030(2) 0.018(2) 0.0060(17) 0.000 0.000
C32 0.040(2) 0.043(2) 0.0307(19) 0.0188(16) -0.0100(15) -0.0192(16)
C41 0.072(6) 0.022(4) 0.034(5) 0.009(3) -0.013(4) -0.016(4)
C42 0.059(5) 0.027(3) 0.017(3) 0.004(2) 0.005(3) -0.003(3)
C43 0.050(5) 0.046(5) 0.044(6) 0.023(4) 0.002(4) 0.017(4)
C51 0.028(4) 0.063(5) 0.044(5) 0.009(4) -0.019(3) -0.007(4)
C51' 0.036(5) 0.074(7) 0.063(6) 0.009(5) -0.029(4) -0.015(4)
C52 0.031(4) 0.047(5) 0.046(5) 0.007(3) -0.013(3) -0.020(3)
C52' 0.042(5) 0.062(6) 0.045(5) 0.009(4) -0.013(4) -0.026(4)
C53 0.063(6) 0.070(7) 0.037(5) -0.003(4) -0.016(4) -0.019(5)
C53' 0.068(7) 0.093(8) 0.031(5) 0.016(5) -0.026(4) -0.052(6)
C61 0.046(5) 0.026(3) 0.056(5) -0.011(3) 0.005(4) -0.011(3)
C62 0.072(6) 0.027(3) 0.026(4) -0.001(3) 0.012(4) 0.003(4)
C63 0.070(5) 0.022(3) 0.031(4) 0.005(3) -0.005(4) 0.014(3)

loop_
_atom_type_symbol
_atom_type_description
_atom_type_scat_dispersion_real
_atom_type_scat_dispersion_imag
_atom_type_scat_source
C C 0.0033 0.0016 'International Tables Vol C Tables 4.2.6.8 and 6.1.1.4'
H H 0.0000 0.0000 'International Tables Vol C Tables 4.2.6.8 and 6.1.1.4'
N N 0.0061 0.0033 'International Tables Vol C Tables 4.2.6.8 and 6.1.1.4'
Mn Mn 0.3368 0.7283 'International Tables Vol C Tables 4.2.6.8 and 6.1.1.4'
O O 0.0106 0.0060 'International Tables Vol C Tables 4.2.6.8 and 6.1.1.4'

loop_
_geom_angle_atom_site_label_1
_geom_angle_atom_site_label_2
_geom_angle_atom_site_label_3
_geom_angle
_geom_angle_site_symmetry_1
_geom_angle_site_symmetry_3
Mn2 Mn1 Mn2 59.84(2) 4 .
Mn2 Mn1 Mn4 65.00(3) . .
Mn2 Mn1 Mn4 65.00(3) 4 4
Mn2 Mn1 Mn4 116.24(4) . 4
Mn2 Mn1 Mn4 116.24(4) 4 .
Mn3 Mn1 Mn2 60.16(2) . 4
Mn3 Mn1 Mn2 60.16(2) . .
Mn3 Mn1 Mn4 66.32(3) . 4
Mn3 Mn1 Mn4 66.32(3) . .
N3 Mn1 Mn2 47.73(7) . 4
N3 Mn1 Mn2 47.73(7) . .
N3 Mn1 Mn3 94.07(10) . .
N3 Mn1 N1 95.39(10) . .
N3 Mn1 N1 95.39(10) . 4
N3 Mn1 Mn4 108.85(5) . 4
N3 Mn1 Mn4 108.85(5) . .
N6 Mn1 Mn2 144.22(7) . .
N6 Mn1 Mn2 144.22(7) . 4
N6 Mn1 Mn3 145.65(14) . .
N6 Mn1 N3 120.28(17) . .
N6 Mn1 N1 121.61(10) . 4
N6 Mn1 N1 121.61(10) . .
N6 Mn1 Mn4 99.49(7) . 4
N6 Mn1 Mn4 99.49(7) . .
N1 Mn1 Mn2 47.97(8) . .
N1 Mn1 Mn2 94.15(8) 4 .
N1 Mn1 Mn2 47.97(8) 4 4
N1 Mn1 Mn2 94.15(8) . 4
N1 Mn1 Mn3 48.18(7) . .
N1 Mn1 Mn3 48.18(7) 4 .
N1 Mn1 N1 96.11(15) 4 .
N1 Mn1 Mn4 111.29(8) 4 .
N1 Mn1 Mn4 22.13(8) . .
N1 Mn1 Mn4 111.30(8) . 4
N1 Mn1 Mn4 22.12(8) 4 4
Mn4 Mn1 Mn4 120.20(6) . 4
Mn1 Mn2 Mn3 59.89(2) . .
Mn1 Mn2 Mn4 67.89(4) . .
Mn1 Mn2 Mn5 116.92(4) . .
Mn2 Mn2 Mn1 60.081(12) 4 .
Mn2 Mn2 Mn3 60.152(12) 4 .
Mn2 Mn2 Mn4 118.88(3) 4 .
Mn2 Mn2 Mn5 66.18(2) 4 .
Mn3 Mn2 Mn4 67.43(3) . .
Mn3 Mn2 Mn5 66.26(5) . .
N3 Mn2 Mn1 47.82(10) . .
N3 Mn2 Mn2 47.87(7) . 4
N3 Mn2 Mn3 93.92(8) . .
N3 Mn2 N1 95.52(13) . .
N3 Mn2 Mn4 111.65(10) . .
N3 Mn2 N2 95.70(9) . .
N3 Mn2 Mn5 110.43(8) . .
N5 Mn2 Mn1 144.71(12) . .
N5 Mn2 Mn2 143.71(11) . 4
N5 Mn2 Mn3 145.69(10) . .
N5 Mn2 N3 120.39(13) . .
N5 Mn2 N1 121.90(14) . .
N5 Mn2 Mn4 97.41(12) . .
N5 Mn2 N2 121.27(15) . .
N5 Mn2 Mn5 98.36(12) . .
N1 Mn2 Mn1 48.01(7) . .
N1 Mn2 Mn2 94.38(7) . 4
N1 Mn2 Mn3 48.04(7) . .
N1 Mn2 Mn4 24.50(8) . .
N1 Mn2 Mn5 110.50(9) . .
N2 Mn2 Mn1 94.01(9) . .
N2 Mn2 Mn2 48.07(7) . 4
N2 Mn2 Mn3 47.88(10) . .
N2 Mn2 N1 95.61(13) . .
N2 Mn2 Mn4 110.99(11) . .
N2 Mn2 Mn5 22.91(9) . .
Mn5 Mn2 Mn4 117.98(6) . .
Mn1 Mn3 Mn2 59.947(19) . 4
Mn1 Mn3 Mn2 59.947(19) . .
Mn1 Mn3 Mn4 67.00(3) . 4
Mn1 Mn3 Mn4 66.99(3) . .
Mn1 Mn3 Mn5 116.68(6) . .
Mn2 Mn3 Mn2 59.69(2) 4 .
Mn2 Mn3 Mn4 116.62(4) 4 .
Mn2 Mn3 Mn4 65.22(3) 4 4
Mn2 Mn3 Mn4 65.22(3) . .
Mn2 Mn3 Mn4 116.62(4) . 4
Mn2 Mn3 Mn5 65.93(5) . .
Mn2 Mn3 Mn5 65.93(4) 4 .
N4 Mn3 Mn1 144.70(13) . .
N4 Mn3 Mn2 144.88(7) . 4
N4 Mn3 Mn2 144.88(7) . .
N4 Mn3 N1 121.26(10) . .
N4 Mn3 N1 121.26(10) . 4
N4 Mn3 Mn4 98.48(7) . 4
N4 Mn3 Mn4 98.48(7) . .
N4 Mn3 N2 121.28(17) . .
N4 Mn3 Mn5 98.61(14) . .
N1 Mn3 Mn1 48.02(7) 4 .
N1 Mn3 Mn1 48.02(7) . .
N1 Mn3 Mn2 47.84(8) 4 4
N1 Mn3 Mn2 93.86(8) 4 .
N1 Mn3 Mn2 47.84(8) . .
N1 Mn3 Mn2 93.86(8) . 4
N1 Mn3 N1 95.79(15) 4 .
N1 Mn3 Mn4 111.79(8) 4 .
N1 Mn3 Mn4 111.79(8) . 4
N1 Mn3 Mn4 22.83(8) . .
N1 Mn3 Mn4 22.82(8) 4 4
N1 Mn3 Mn5 110.00(8) . .
N1 Mn3 Mn5 110.00(8) 4 .
Mn4 Mn3 Mn4 121.22(7) . 4
N2 Mn3 Mn1 94.01(11) . .
N2 Mn3 Mn2 47.83(8) . .
N2 Mn3 Mn2 47.83(8) . 4
N2 Mn3 N1 95.36(10) . 4
N2 Mn3 N1 95.36(10) . .
N2 Mn3 Mn4 108.87(5) . 4
N2 Mn3 Mn4 108.87(5) . .
N2 Mn3 Mn5 22.67(11) . .
Mn5 Mn3 Mn4 116.15(4) . .
Mn5 Mn3 Mn4 116.15(4) . 4
Mn2 N3 Mn1 84.45(11) . .
Mn2 N3 Mn1 84.44(11) 4 .
Mn2 N3 Mn2 84.26(13) . 4
C3 N3 Mn1 129.5(3) . .
C3 N3 Mn2 128.98(15) . 4
C3 N3 Mn2 128.98(15) . .
C4 N4 Mn3 179.7(3) . .
C5 N5 Mn2 179.2(3) . .
C6 N6 Mn1 178.6(3) . .
Mn1 N1 Mn3 83.80(9) . .
Mn2 N1 Mn1 84.02(10) . .
Mn2 N1 Mn3 84.11(10) . .
C1 N1 Mn1 131.68(17) . .
C1 N1 Mn2 126.45(15) . .
C1 N1 Mn3 130.06(16) . .
Mn4 N1 Mn1 131.68(17) . .
Mn4 N1 Mn2 126.45(15) . .
Mn4 N1 Mn3 130.06(16) . .
N1 C1 C12 104.9(2) . .
C11 C1 N1 106.86(19) . .
C11 C1 C12 109.0(3) . .
C13 C1 N1 108.8(2) . .
C13 C1 C11 114.5(3) . .
C13 C1 C12 112.2(3) . .
C1 C11 H11A 109.5 . .
C1 C11 H11B 109.5 . .
C1 C11 H11C 109.5 . .
H11A C11 H11B 109.5 . .
H11A C11 H11C 109.5 . .
H11B C11 H11C 109.5 . .
C1 C12 H12A 109.5 . .
C1 C12 H12B 109.5 . .
C1 C12 H12C 109.5 . .
H12A C12 H12B 109.5 . .
H12A C12 H12C 109.5 . .
H12B C12 H12C 109.5 . .
C1 C13 H13A 109.5 . .
C1 C13 H13B 109.5 . .
C1 C13 H13C 109.5 . .
H13A C13 H13B 109.5 . .
H13A C13 H13C 109.5 . .
H13B C13 H13C 109.5 . .
Mn2 Mn4 Mn1 47.11(3) . .
Mn2 Mn4 Mn3 47.36(3) . .
Mn3 Mn4 Mn1 46.68(3) . .
N1 Mn4 Mn1 26.20(10) . .
N1 Mn4 Mn2 29.06(9) . .
N1 Mn4 Mn3 27.12(9) . .
N1 Mn4 O12 104.9(2) . .
O11 Mn4 Mn1 91.48(16) . .
O11 Mn4 Mn2 92.29(16) . .
O11 Mn4 Mn3 133.98(16) . .
O11 Mn4 N1 106.86(19) . .
O11 Mn4 O12 109.0(3) . .
O12 Mn4 Mn1 90.8(2) . .
O12 Mn4 Mn2 133.94(19) . .
O12 Mn4 Mn3 92.30(17) . .
O13 Mn4 Mn1 134.99(19) . .
O13 Mn4 Mn2 93.5(2) . .
O13 Mn4 Mn3 92.47(18) . .
O13 Mn4 N1 108.8(2) . .
O13 Mn4 O11 114.5(3) . .
O13 Mn4 O12 112.2(3) . .
Mn2 N2 Mn2 83.86(14) 4 .
Mn2 N2 Mn3 84.30(13) . .
Mn2 N2 Mn3 84.29(13) 4 .
C2 N2 Mn2 129.14(13) . 4
C2 N2 Mn2 129.14(13) . .
C2 N2 Mn3 129.6(2) . .
Mn5 N2 Mn2 129.14(13) . 4
Mn5 N2 Mn2 129.14(13) . .
Mn5 N2 Mn3 129.6(2) . .
N2 C2 C21 107.2(3) . .
N2 C2 C22 107.1(2) . .
N2 C2 C22 107.1(2) . 4
C22 C2 C21 111.2(2) . .
C22 C2 C21 111.2(2) 4 .
C22 C2 C22 112.7(5) . 4
C2 C21 H21A 106(6) . .
C2 C21 H21B 113(4) . .
H21A C21 H21B 114(5) . .
C2 C22 H22A 109.5 . .
C2 C22 H22B 109.5 . .
C2 C22 H22C 109.5 . .
H22A C22 H22B 109.5 . .
H22A C22 H22C 109.5 . .
H22B C22 H22C 109.5 . .
Mn2 Mn5 Mn2 47.64(4) . 4
Mn2 Mn5 Mn3 47.81(4) 4 .
Mn2 Mn5 Mn3 47.81(4) . .
N2 Mn5 Mn2 27.96(7) . 4
N2 Mn5 Mn2 27.96(7) . .
N2 Mn5 Mn3 27.68(13) . .
N2 Mn5 O21 107.2(3) . .
N2 Mn5 O22 107.1(2) . 4
N2 Mn5 O22 107.1(2) . .
O21 Mn5 Mn2 91.9(2) . .
O21 Mn5 Mn2 91.9(2) . 4
O21 Mn5 Mn3 134.8(3) . .
O22 Mn5 Mn2 135.1(2) . 4
O22 Mn5 Mn2 92.1(2) 4 4
O22 Mn5 Mn2 135.1(2) 4 .
O22 Mn5 Mn2 92.1(2) . .
O22 Mn5 Mn3 92.47(19) . .
O22 Mn5 Mn3 92.47(19) 4 .
O22 Mn5 O21 111.2(2) 4 .
O22 Mn5 O21 111.2(2) . .
O22 Mn5 O22 112.7(5) . 4
N3 C3 C31 108.8(3) . .
N3 C3 C32 108.4(2) . 4
N3 C3 C32 108.4(2) . .
C31 C3 C32 110.5(3) . 4
C31 C3 C32 110.5(3) . .
C32 C3 C32 110.1(4) . 4
N4 C4 C41 108.1(4) . .
N4 C4 C42 107.6(4) . .
N4 C4 C43 109.4(4) . .
C42 C4 C41 108.0(5) . .
C43 C4 C41 111.3(7) . .
C43 C4 C42 112.4(6) . .
N5 C5 C51 105.7(4) . .
N5 C5 C51' 115.2(4) . .
N5 C5 C52 107.9(4) . .
N5 C5 C52' 103.5(4) . .
N5 C5 C53 115.4(5) . .
N5 C5 C53' 108.0(4) . .
C51' C5 C52' 110.2(5) . .
C51' C5 C53' 117.6(6) . .
C52 C5 C51 100.3(5) . .
C53 C5 C51 110.2(5) . .
C53 C5 C52 115.8(5) . .
C53' C5 C52' 100.3(5) . .
N6 C6 C62 107.0(4) . .
N6 C6 C63 107.2(4) . .
C61 C6 N6 111.8(4) . .
C61 C6 C62 113.8(6) . .
C61 C6 C63 114.3(6) . .
C62 C6 C63 102.0(5) . .
C3 C31 H31A 113(4) . .
C3 C31 H31B 112(3) . .
H31A C31 H31B 104(4) . .
C3 C32 H32A 109.5 . .
C3 C32 H32B 109.5 . .
C3 C32 H32C 109.5 . .
H32A C32 H32B 109.5 . .
H32A C32 H32C 109.5 . .
H32B C32 H32C 109.5 . .
C4 C41 H41A 109.5 . .
C4 C41 H41B 109.5 . .
C4 C41 H41C 109.5 . .
H41A C41 H41B 109.5 . .
H41A C41 H41C 109.5 . .
H41B C41 H41C 109.5 . .
C4 C42 H42A 109.5 . .
C4 C42 H42B 109.5 . .
C4 C42 H42C 109.5 . .
H42A C42 H42B 109.5 . .
H42A C42 H42C 109.5 . .
H42B C42 H42C 109.5 . .
C4 C43 H43A 109.5 . .
C4 C43 H43B 109.5 . .
C4 C43 H43C 109.5 . .
H43A C43 H43B 109.5 . .
H43A C43 H43C 109.5 . .
H43B C43 H43C 109.5 . .
C5 C51 H51A 109.5 . .
C5 C51 H51B 109.5 . .
C5 C51 H51C 109.5 . .
H51A C51 H51B 109.5 . .
H51A C51 H51C 109.5 . .
H51B C51 H51C 109.5 . .
C5 C51' H51D 109.5 . .
C5 C51' H51E 109.5 . .
C5 C51' H51F 109.5 . .
H51D C51' H51E 109.5 . .
H51D C51' H51F 109.5 . .
H51E C51' H51F 109.5 . .
C5 C52 H52A 109.5 . .
C5 C52 H52B 109.5 . .
C5 C52 H52C 109.5 . .
H52A C52 H52B 109.5 . .
H52A C52 H52C 109.5 . .
H52B C52 H52C 109.5 . .
C5 C52' H52D 109.5 . .
C5 C52' H52E 109.5 . .
C5 C52' H52F 109.5 . .
H52D C52' H52E 109.5 . .
H52D C52' H52F 109.5 . .
H52E C52' H52F 109.5 . .
C5 C53 H53A 109.5 . .
C5 C53 H53B 109.5 . .
C5 C53 H53C 109.5 . .
H53A C53 H53B 109.5 . .
H53A C53 H53C 109.5 . .
H53B C53 H53C 109.5 . .
C5 C53' H53D 109.5 . .
C5 C53' H53E 109.5 . .
C5 C53' H53F 109.5 . .
H53D C53' H53E 109.5 . .
H53D C53' H53F 109.5 . .
H53E C53' H53F 109.5 . .
C6 C61 H61A 109.5 . .
C6 C61 H61B 109.5 . .
C6 C61 H61C 109.5 . .
H61A C61 H61B 109.5 . .
H61A C61 H61C 109.5 . .
H61B C61 H61C 109.5 . .
C6 C62 H62A 109.5 . .
C6 C62 H62B 109.5 . .
C6 C62 H62C 109.5 . .
H62A C62 H62B 109.5 . .
H62A C62 H62C 109.5 . .
H62B C62 H62C 109.5 . .
C6 C63 H63A 109.5 . .
C6 C63 H63B 109.5 . .
C6 C63 H63C 109.5 . .
H63A C63 H63B 109.5 . .
H63A C63 H63C 109.5 . .
H63B C63 H63C 109.5 . .

loop_
_geom_bond_atom_site_label_1
_geom_bond_atom_site_label_2
_geom_bond_distance
_geom_bond_site_symmetry_2
Mn1 Mn2 2.5553(7) 4
Mn1 Mn2 2.5553(7) .
Mn1 Mn3 2.5539(8) .
Mn1 N3 1.903(3) .
Mn1 N6 1.657(4) .
Mn1 N1 1.910(2) 4
Mn1 N1 1.910(2) .
Mn1 Mn4 3.2311(17) 4
Mn1 Mn4 3.2310(17) .
Mn2 Mn2 2.5490(9) 4
Mn2 Mn3 2.5609(7) .
Mn2 N3 1.900(2) .
Mn2 N5 1.658(3) .
Mn2 N1 1.908(3) .
Mn2 Mn4 3.1608(17) .
Mn2 N2 1.907(3) .
Mn2 Mn5 3.156(3) .
Mn3 Mn2 2.5608(7) 4
Mn3 N4 1.657(4) .
Mn3 N1 1.914(2) 4
Mn3 N1 1.914(2) .
Mn3 Mn4 3.2147(17) 4
Mn3 Mn4 3.2147(17) .
Mn3 N2 1.909(4) .
Mn3 Mn5 3.164(3) .
N3 Mn2 1.900(2) 4
N3 C3 1.492(5) .
N4 C4 1.454(5) .
N5 C5 1.441(4) .
N6 C6 1.448(5) .
N1 C1 1.629(3) .
N1 Mn4 1.629(3) .
C1 C11 1.629(5) .
C1 C12 1.660(5) .
C1 C13 1.565(6) .
C11 H11A 0.9800 .
C11 H11B 0.9800 .
C11 H11C 0.9800 .
C12 H12A 0.9800 .
C12 H12B 0.9800 .
C12 H12C 0.9800 .
C13 H13A 0.9800 .
C13 H13B 0.9800 .
C13 H13C 0.9800 .
Mn4 O11 1.629(5) .
Mn4 O12 1.660(5) .
Mn4 O13 1.565(6) .
N2 Mn2 1.907(3) 4
N2 C2 1.584(4) .
N2 Mn5 1.584(4) .
C2 C21 1.594(7) .
C2 C22 1.591(6) 4
C2 C22 1.591(6) .
C21 H21A 0.91(10) .
C21 H21B 1.04(7) .
C22 H22A 0.9800 .
C22 H22B 0.9800 .
C22 H22C 0.9800 .
Mn5 Mn2 3.156(3) 4
Mn5 O21 1.594(7) .
Mn5 O22 1.591(6) 4
Mn5 O22 1.591(6) .
C3 C31 1.521(6) .
C3 C32 1.524(4) .
C3 C32 1.525(4) 4
C4 C41 1.572(9) .
C4 C42 1.544(8) .
C4 C43 1.472(9) .
C5 C51 1.622(5) .
C5 C51' 1.457(6) .
C5 C52 1.566(5) .
C5 C52' 1.619(5) .
C5 C53 1.460(6) .
C5 C53' 1.560(5) .
C6 C61 1.402(8) .
C6 C62 1.599(8) .
C6 C63 1.605(8) .
C31 H31A 0.99(7) .
C31 H31B 0.87(5) .
C32 H32A 0.9800 .
C32 H32B 0.9800 .
C32 H32C 0.9800 .
C41 H41A 0.9800 .
C41 H41B 0.9800 .
C41 H41C 0.9800 .
C42 H42A 0.9800 .
C42 H42B 0.9800 .
C42 H42C 0.9800 .
C43 H43A 0.9800 .
C43 H43B 0.9800 .
C43 H43C 0.9800 .
C51 H51A 0.9800 .
C51 H51B 0.9800 .
C51 H51C 0.9800 .
C51' H51D 0.9800 .
C51' H51E 0.9800 .
C51' H51F 0.9800 .
C52 H52A 0.9800 .
C52 H52B 0.9800 .
C52 H52C 0.9800 .
C52' H52D 0.9800 .
C52' H52E 0.9800 .
C52' H52F 0.9800 .
C53 H53A 0.9800 .
C53 H53B 0.9800 .
C53 H53C 0.9800 .
C53' H53D 0.9800 .
C53' H53E 0.9800 .
C53' H53F 0.9800 .
C61 H61A 0.9800 .
C61 H61B 0.9800 .
C61 H61C 0.9800 .
C62 H62A 0.9800 .
C62 H62B 0.9800 .
C62 H62C 0.9800 .
C63 H63A 0.9800 .
C63 H63B 0.9800 .
C63 H63C 0.9800 .

loop_
_geom_torsion_atom_site_label_1
_geom_torsion_atom_site_label_2
_geom_torsion_atom_site_label_3
_geom_torsion_atom_site_label_4
_geom_torsion
_geom_torsion_site_symmetry_1
_geom_torsion_site_symmetry_4
Mn1 Mn2 N3 Mn2 -84.95(10) . 4
Mn1 Mn2 N3 C3 138.0(3) . .
Mn1 N3 C3 C31 180.000(1) . .
Mn1 N3 C3 C32 -59.8(3) . .
Mn1 N3 C3 C32 59.8(3) . 4
Mn1 N1 C1 C11 -56.3(3) . .
Mn1 N1 C1 C12 59.4(3) . .
Mn1 N1 C1 C13 179.6(3) . .
Mn1 N1 Mn4 Mn2 -119.0(3) . .
Mn1 N1 Mn4 Mn3 124.0(3) . .
Mn1 N1 Mn4 O11 -56.3(3) . .
Mn1 N1 Mn4 O12 59.4(3) . .
Mn1 N1 Mn4 O13 179.6(3) . .
Mn2 Mn2 N3 Mn1 84.95(10) 4 .
Mn2 Mn2 N3 C3 -137.0(3) 4 .
Mn2 N3 C3 C31 -59.6(2) 4 .
Mn2 N3 C3 C31 59.6(2) . .
Mn2 N3 C3 C32 -60.6(4) . 4
Mn2 N3 C3 C32 179.9(3) . .
Mn2 N3 C3 C32 60.6(4) 4 .
Mn2 N3 C3 C32 -179.9(3) 4 4
Mn2 N1 C1 C11 62.7(3) . .
Mn2 N1 C1 C12 178.3(2) . .
Mn2 N1 C1 C13 -61.4(3) . .
Mn2 N1 Mn4 Mn1 119.0(3) . .
Mn2 N1 Mn4 Mn3 -117.0(3) . .
Mn2 N1 Mn4 O11 62.7(3) . .
Mn2 N1 Mn4 O12 178.3(2) . .
Mn2 N1 Mn4 O13 -61.4(3) . .
Mn2 N2 C2 C21 -59.5(2) . .
Mn2 N2 C2 C21 59.5(2) 4 .
Mn2 N2 C2 C22 178.9(3) 4 .
Mn2 N2 C2 C22 59.9(4) . .
Mn2 N2 C2 C22 -59.9(4) 4 4
Mn2 N2 C2 C22 -178.9(3) . 4
Mn2 N2 Mn5 Mn2 -119.0(4) . 4
Mn2 N2 Mn5 Mn2 119.0(4) 4 .
Mn2 N2 Mn5 Mn3 -120.5(2) 4 .
Mn2 N2 Mn5 Mn3 120.5(2) . .
Mn2 N2 Mn5 O21 -59.5(2) . .
Mn2 N2 Mn5 O21 59.5(2) 4 .
Mn2 N2 Mn5 O22 178.9(3) 4 .
Mn2 N2 Mn5 O22 -59.9(4) 4 4
Mn2 N2 Mn5 O22 59.9(4) . .
Mn2 N2 Mn5 O22 -178.9(3) . 4
Mn3 Mn2 N3 Mn1 42.22(7) . .
Mn3 Mn2 N3 Mn2 -42.73(10) . 4
Mn3 Mn2 N3 C3 -179.8(3) . .
Mn3 N1 C1 C11 179.7(2) . .
Mn3 N1 C1 C12 -64.6(3) . .
Mn3 N1 C1 C13 55.6(3) . .
Mn3 N1 Mn4 Mn1 -124.0(3) . .
Mn3 N1 Mn4 Mn2 117.0(3) . .
Mn3 N1 Mn4 O11 179.7(2) . .
Mn3 N1 Mn4 O12 -64.6(3) . .
Mn3 N1 Mn4 O13 55.6(3) . .
Mn3 N2 C2 C21 180.000(1) . .
Mn3 N2 C2 C22 60.6(3) . 4
Mn3 N2 C2 C22 -60.6(3) . .
Mn3 N2 Mn5 Mn2 120.5(2) . 4
Mn3 N2 Mn5 Mn2 -120.5(2) . .
Mn3 N2 Mn5 O21 180.000(1) . .
Mn3 N2 Mn5 O22 -60.6(3) . .
Mn3 N2 Mn5 O22 60.6(3) . 4
N5 Mn2 N3 Mn1 -138.20(15) . .
N5 Mn2 N3 Mn2 136.84(15) . 4
N5 Mn2 N3 C3 -0.2(4) . .
N1 Mn2 N3 Mn1 -5.97(10) . .
N1 Mn2 N3 Mn2 -90.92(12) . 4
N1 Mn2 N3 C3 132.0(3) . .
Mn4 Mn2 N3 Mn1 -25.02(9) . .
Mn4 Mn2 N3 Mn2 -109.97(9) . 4
Mn4 Mn2 N3 C3 113.0(3) . .
N2 Mn2 N3 Mn1 90.25(12) . .
N2 Mn2 N3 Mn2 5.30(15) . 4
N2 Mn2 N3 C3 -131.7(3) . .
Mn5 Mn2 N3 Mn1 108.33(9) . .
Mn5 Mn2 N3 Mn2 23.37(13) . 4
Mn5 Mn2 N3 C3 -113.7(3) . .
